data_7052093
loop_
_publ_author_name
'Green, Shaun P.'
'Jones, Cameron'
'Stasch, Andreas'
'Rose, Richard P.'

_publ_section_title
;
 ?GaI?: A new reagent for chemo- and diastereoselective C?C bond
 forming reactions
;
_journal_issue 1
_journal_name_full 'New Journal of Chemistry'
_journal_page_first 127
_journal_paper_doi 10.1039/b613669a
_journal_volume 31
_journal_year 2007
_chemical_formula_sum 'C21 H18 O'
_chemical_formula_weight 286.35
_chemical_name_systematic
;
?
;
_space_group_IT_number 2
_symmetry_cell_setting triclinic
_symmetry_space_group_name_Hall '-P 1'
_symmetry_space_group_name_H-M 'P -1'
_atom_sites_solution_hydrogens geom
_atom_sites_solution_primary direct
_atom_sites_solution_secondary difmap
_audit_creation_method SHELXL-97
_cell_angle_alpha 94.69(3)
_cell_angle_beta 100.00(3)
_cell_angle_gamma 106.81(3)
_cell_formula_units_Z 2
_cell_length_a 5.7983(12)
_cell_length_b 9.0444(18)
_cell_length_c 15.820(3)
_cell_measurement_temperature 150(2)
_cell_volume 774.4(3)
_computing_structure_refinement 'SHELXL-97 (Sheldrick, 1997)'
_computing_structure_solution 'SHELXS-97 (Sheldrick, 1990)'
_diffrn_ambient_temperature 150(2)
_diffrn_measured_fraction_theta_full 0.988
_diffrn_measured_fraction_theta_max 0.988
_diffrn_measurement_device_type 'Nonius Kappa CCD'
_diffrn_radiation_monochromator graphite
_diffrn_radiation_source 'fine-focus sealed tube'
_diffrn_radiation_type MoK\a
_diffrn_radiation_wavelength 0.71073
_diffrn_reflns_av_R_equivalents 0.0381
_diffrn_reflns_av_sigmaI/netI 0.0627
_diffrn_reflns_limit_h_max 6
_diffrn_reflns_limit_h_min -6
_diffrn_reflns_limit_k_max 10
_diffrn_reflns_limit_k_min -10
_diffrn_reflns_limit_l_max 18
_diffrn_reflns_limit_l_min -18
_diffrn_reflns_number 4993
_diffrn_reflns_theta_full 25.00
_diffrn_reflns_theta_max 25.00
_diffrn_reflns_theta_min 3.30
_exptl_absorpt_coefficient_mu 0.074
_exptl_absorpt_correction_T_max 0.996
_exptl_absorpt_correction_T_min 0.909
_exptl_absorpt_correction_type multi-scan
_exptl_absorpt_process_details 'Sortav (Blessing, 1995)'
_exptl_crystal_colour colourless
_exptl_crystal_density_diffrn 1.228
_exptl_crystal_density_method 'not measured'
_exptl_crystal_description plate
_exptl_crystal_F_000 304
_exptl_crystal_size_max 0.15
_exptl_crystal_size_mid 0.10
_exptl_crystal_size_min 0.05
_refine_diff_density_max 0.216
_refine_diff_density_min -0.217
_refine_diff_density_rms 0.044
_refine_ls_extinction_method none
_refine_ls_goodness_of_fit_ref 1.068
_refine_ls_hydrogen_treatment constr
_refine_ls_matrix_type full
_refine_ls_number_parameters 200
_refine_ls_number_reflns 2689
_refine_ls_number_restraints 0
_refine_ls_restrained_S_all 1.068
_refine_ls_R_factor_all 0.0907
_refine_ls_R_factor_gt 0.0594
_refine_ls_shift/su_max 0.000
_refine_ls_shift/su_mean 0.000
_refine_ls_structure_factor_coef Fsqd
_refine_ls_weighting_details 'calc w=1/[\s^2^(Fo^2^)+(0.0532P)^2^+0.2482P] where P=(Fo^2^+2Fc^2^)/3'
_refine_ls_weighting_scheme calc
_refine_ls_wR_factor_gt 0.1280
_refine_ls_wR_factor_ref 0.1413
_reflns_number_gt 1927
_reflns_number_total 2689
_reflns_threshold_expression >2sigma(I)
_cod_data_source_file b613669a.txt
_cod_data_source_block compound10
_cod_original_sg_symbol_H-M P-1
_cod_database_code 7052093

loop_
_symmetry_equiv_pos_as_xyz
'x, y, z'
'-x, -y, -z'

loop_
_atom_site_label
_atom_site_type_symbol
_atom_site_fract_x
_atom_site_fract_y
_atom_site_fract_z
_atom_site_U_iso_or_equiv
_atom_site_adp_type
_atom_site_occupancy
_atom_site_symmetry_multiplicity
_atom_site_calc_flag
_atom_site_refinement_flags
_atom_site_disorder_assembly
_atom_site_disorder_group
O1 O 0.3415(3) 0.37865(19) 0.15478(11) 0.0502(5) Uani 1 1 d . . .
C1 C 0.1863(4) 0.4442(3) 0.16040(15) 0.0371(5) Uani 1 1 d . . .
C2 C -0.0036(4) 0.3930(2) 0.21647(14) 0.0354(5) Uani 1 1 d . . .
H2 H -0.1641 0.3969 0.1829 0.043 Uiso 1 1 calc R . .
C3 C 0.1838(4) 0.5819(2) 0.11334(14) 0.0330(5) Uani 1 1 d . . .
C4 C 0.3515(4) 0.6234(3) 0.05964(14) 0.0378(6) Uani 1 1 d . . .
H4 H 0.4641 0.5664 0.0549 0.045 Uiso 1 1 calc R . .
C5 C 0.3562(4) 0.7474(3) 0.01281(15) 0.0435(6) Uani 1 1 d . . .
H5 H 0.4688 0.7734 -0.0247 0.052 Uiso 1 1 calc R . .
C6 C 0.1974(4) 0.8321(3) 0.02104(15) 0.0455(6) Uani 1 1 d . . .
H6 H 0.2002 0.9168 -0.0110 0.055 Uiso 1 1 calc R . .
C7 C 0.0332(4) 0.7947(3) 0.07571(16) 0.0458(6) Uani 1 1 d . . .
H7 H -0.0734 0.8553 0.0822 0.055 Uiso 1 1 calc R . .
C8 C 0.0242(4) 0.6693(3) 0.12079(14) 0.0383(6) Uani 1 1 d . . .
H8 H -0.0916 0.6425 0.1571 0.046 Uiso 1 1 calc R . .
C9 C -0.0447(4) 0.2267(2) 0.23702(14) 0.0345(5) Uani 1 1 d . . .
C10 C 0.1444(4) 0.1800(3) 0.28198(16) 0.0446(6) Uani 1 1 d . . .
H10 H 0.3058 0.2518 0.2989 0.053 Uiso 1 1 calc R . .
C11 C 0.0993(5) 0.0298(3) 0.30224(17) 0.0466(6) Uani 1 1 d . . .
H11 H 0.2303 -0.0012 0.3324 0.056 Uiso 1 1 calc R . .
C12 C -0.1348(5) -0.0754(3) 0.27891(16) 0.0448(6) Uani 1 1 d . . .
H12 H -0.1653 -0.1782 0.2935 0.054 Uiso 1 1 calc R . .
C13 C -0.3237(5) -0.0307(3) 0.23451(15) 0.0432(6) Uani 1 1 d . . .
H13 H -0.4852 -0.1026 0.2185 0.052 Uiso 1 1 calc R . .
C14 C -0.2780(4) 0.1195(3) 0.21317(14) 0.0374(6) Uani 1 1 d . . .
H14 H -0.4088 0.1492 0.1817 0.045 Uiso 1 1 calc R . .
C15 C 0.0615(4) 0.5092(2) 0.29938(14) 0.0334(5) Uani 1 1 d . . .
C16 C 0.2946(4) 0.6119(3) 0.33199(16) 0.0416(6) Uani 1 1 d . . .
H16 H 0.4231 0.6126 0.3019 0.050 Uiso 1 1 calc R . .
C17 C 0.3443(4) 0.7139(3) 0.40773(17) 0.0461(6) Uani 1 1 d . . .
H17 H 0.5059 0.7840 0.4283 0.055 Uiso 1 1 calc R . .
C18 C 0.1635(5) 0.7159(3) 0.45424(15) 0.0419(6) Uani 1 1 d . . .
C19 C -0.0686(5) 0.6113(3) 0.42204(17) 0.0460(6) Uani 1 1 d . . .
H19 H -0.1957 0.6086 0.4531 0.055 Uiso 1 1 calc R . .
C20 C -0.1201(4) 0.5107(3) 0.34597(16) 0.0409(6) Uani 1 1 d . . .
H20 H -0.2823 0.4414 0.3252 0.049 Uiso 1 1 calc R . .
C21 C 0.2155(6) 0.8284(3) 0.53469(18) 0.0635(8) Uani 1 1 d . . .
H21A H 0.1668 0.9199 0.5204 0.095 Uiso 1 1 calc R . .
H21B H 0.3919 0.8609 0.5604 0.095 Uiso 1 1 calc R . .
H21C H 0.1219 0.7782 0.5761 0.095 Uiso 1 1 calc R . .

loop_
_atom_site_aniso_label
_atom_site_aniso_U_11
_atom_site_aniso_U_22
_atom_site_aniso_U_33
_atom_site_aniso_U_23
_atom_site_aniso_U_13
_atom_site_aniso_U_12
O1 0.0464(10) 0.0587(11) 0.0585(12) 0.0171(9) 0.0229(9) 0.0267(9)
C1 0.0314(12) 0.0426(13) 0.0358(13) 0.0029(10) 0.0057(10) 0.0106(11)
C2 0.0247(11) 0.0425(13) 0.0368(13) 0.0051(10) 0.0047(10) 0.0079(10)
C3 0.0286(12) 0.0365(12) 0.0288(12) 0.0024(9) 0.0015(10) 0.0053(10)
C4 0.0356(13) 0.0425(13) 0.0313(13) -0.0013(10) 0.0072(10) 0.0077(10)
C5 0.0385(14) 0.0530(15) 0.0328(13) 0.0057(11) 0.0095(11) 0.0038(12)
C6 0.0457(15) 0.0458(14) 0.0393(14) 0.0154(11) 0.0045(12) 0.0051(12)
C7 0.0413(14) 0.0498(15) 0.0502(15) 0.0137(12) 0.0084(12) 0.0185(12)
C8 0.0320(12) 0.0486(14) 0.0363(13) 0.0126(11) 0.0100(10) 0.0120(11)
C9 0.0319(12) 0.0381(12) 0.0330(12) 0.0063(10) 0.0088(10) 0.0082(10)
C10 0.0290(13) 0.0490(15) 0.0529(16) 0.0120(12) 0.0052(11) 0.0084(11)
C11 0.0425(15) 0.0493(15) 0.0538(16) 0.0163(12) 0.0114(12) 0.0194(12)
C12 0.0504(16) 0.0376(13) 0.0477(15) 0.0054(11) 0.0175(12) 0.0114(12)
C13 0.0419(14) 0.0382(13) 0.0409(14) -0.0004(11) 0.0098(11) 0.0003(11)
C14 0.0297(12) 0.0468(14) 0.0314(13) 0.0023(10) 0.0050(10) 0.0067(11)
C15 0.0261(12) 0.0366(12) 0.0395(13) 0.0106(10) 0.0078(10) 0.0107(10)
C16 0.0337(13) 0.0461(14) 0.0447(15) 0.0021(11) 0.0111(11) 0.0114(11)
C17 0.0350(14) 0.0430(14) 0.0536(16) 0.0039(12) 0.0043(12) 0.0051(11)
C18 0.0511(15) 0.0377(13) 0.0402(14) 0.0081(11) 0.0113(12) 0.0170(12)
C19 0.0442(15) 0.0492(15) 0.0520(16) 0.0126(12) 0.0204(12) 0.0183(12)
C20 0.0330(13) 0.0408(13) 0.0479(15) 0.0072(11) 0.0115(11) 0.0078(10)
C21 0.080(2) 0.0593(17) 0.0478(17) -0.0012(13) 0.0130(15) 0.0192(15)

loop_
_atom_type_symbol
_atom_type_description
_atom_type_scat_dispersion_real
_atom_type_scat_dispersion_imag
_atom_type_scat_source
C C 0.0033 0.0016 'International Tables Vol C Tables 4.2.6.8 and 6.1.1.4'
H H 0.0000 0.0000 'International Tables Vol C Tables 4.2.6.8 and 6.1.1.4'
O O 0.0106 0.0060 'International Tables Vol C Tables 4.2.6.8 and 6.1.1.4'

loop_
_geom_angle_atom_site_label_1
_geom_angle_atom_site_label_2
_geom_angle_atom_site_label_3
_geom_angle
_geom_angle_site_symmetry_1
_geom_angle_site_symmetry_3
_geom_angle_publ_flag
O1 C1 C3 120.1(2) . . ?
O1 C1 C2 121.7(2) . . ?
C3 C1 C2 118.25(18) . . ?
C9 C2 C1 114.32(18) . . ?
C9 C2 C15 111.14(18) . . ?
C1 C2 C15 110.36(18) . . ?
C4 C3 C8 118.7(2) . . ?
C4 C3 C1 117.62(19) . . ?
C8 C3 C1 123.7(2) . . ?
C5 C4 C3 120.7(2) . . ?
C6 C5 C4 119.7(2) . . ?
C5 C6 C7 120.3(2) . . ?
C8 C7 C6 120.1(2) . . ?
C7 C8 C3 120.4(2) . . ?
C14 C9 C10 118.5(2) . . ?
C14 C9 C2 119.6(2) . . ?
C10 C9 C2 121.9(2) . . ?
C11 C10 C9 120.5(2) . . ?
C12 C11 C10 120.4(2) . . ?
C13 C12 C11 119.7(2) . . ?
C12 C13 C14 119.9(2) . . ?
C9 C14 C13 121.0(2) . . ?
C16 C15 C20 117.6(2) . . ?
C16 C15 C2 123.47(19) . . ?
C20 C15 C2 118.94(19) . . ?
C15 C16 C17 121.2(2) . . ?
C16 C17 C18 121.4(2) . . ?
C19 C18 C17 117.2(2) . . ?
C19 C18 C21 121.4(2) . . ?
C17 C18 C21 121.4(2) . . ?
C20 C19 C18 121.7(2) . . ?
C19 C20 C15 121.0(2) . . ?

loop_
_geom_bond_atom_site_label_1
_geom_bond_atom_site_label_2
_geom_bond_distance
_geom_bond_site_symmetry_2
_geom_bond_publ_flag
O1 C1 1.224(3) . ?
C1 C3 1.505(3) . ?
C1 C2 1.525(3) . ?
C2 C9 1.524(3) . ?
C2 C15 1.530(3) . ?
C3 C4 1.392(3) . ?
C3 C8 1.393(3) . ?
C4 C5 1.390(3) . ?
C5 C6 1.373(3) . ?
C6 C7 1.384(3) . ?
C7 C8 1.382(3) . ?
C9 C14 1.384(3) . ?
C9 C10 1.391(3) . ?
C10 C11 1.383(3) . ?
C11 C12 1.381(3) . ?
C12 C13 1.375(3) . ?
C13 C14 1.389(3) . ?
C15 C16 1.382(3) . ?
C15 C20 1.389(3) . ?
C16 C17 1.384(3) . ?
C17 C18 1.385(3) . ?
C18 C19 1.383(3) . ?
C18 C21 1.491(3) . ?
C19 C20 1.380(3) . ?

loop_
_cod_related_entry_id
_cod_related_entry_database
_cod_related_entry_code
1 ChemSpider 13077081
